data_2313049
loop_
_publ_author_name
'Luviano, Karla'
'Williams, Emily D.'
'Liurukara, Duminda S.'
'Dayeh, Yasmin'
'Cox, Julia'
'Ranmohotti, Kulugammana G. S.'

_publ_section_title
;
 Flux-growth method for the targeted synthesis of the salt-inclusion
 copper(II) phosphate
 Rb<sub>9</sub>Na<sub>2</sub>Cu<sub>6</sub>(P<sub>2</sub>O<sub>7</sub>)<sub>4</sub>Cl<sub>7</sub>.
;
_journal_coeditor_code WM5786
_journal_issue 'Pt 6'
_journal_name_full 'Acta crystallographica. Section E, Crystallographic communications'
_journal_page_first 551
_journal_page_last 556
_journal_paper_doi 10.1107/S2056989026004287
_journal_volume 82
_journal_year 2026
_chemical_formula_iupac 'Rb9 Na2 Cu6 (P2 O7)4 Cl7'
_chemical_formula_moiety 'Cl7 Cu6 Na2 O28 P8 Rb9'
_chemical_formula_sum 'Cl7 Cu6 Na2 O28 P8 Rb9'
_chemical_formula_weight 2140.36
_chemical_name_systematic
;
Nonarubidium disodium hexacopper(II) tetrakis(pyrophosphate) heptachloride
;
_space_group_crystal_system tetragonal
_space_group_IT_number 140
_space_group_name_Hall '-I 4 2c'
_space_group_name_H-M_alt 'I 4/m c m'
_audit_creation_method SHELXL-2016/6
_cell_angle_alpha 90
_cell_angle_beta 90
_cell_angle_gamma 90
_cell_formula_units_Z 4
_cell_length_a 17.840(3)
_cell_length_b 17.840(3)
_cell_length_c 13.483(3)
_cell_measurement_reflns_used 6572
_cell_measurement_temperature 298(2)
_cell_measurement_theta_max 26.8620
_cell_measurement_theta_min 3.2240
_cell_volume 4291.2(14)
_computing_cell_refinement
;
SAINT (Bruker, 2017)
;
_computing_data_collection
;
APEX3 (Bruker, 2017)
;
_computing_data_reduction
;
SAINT (Bruker, 2017)
;
_computing_molecular_graphics
;
CrystalMaker (Palmer, 2014)
;
_computing_publication_material
;
publCIF (Westrip, 2010)
;
_computing_structure_refinement
;
SHELXL (Sheldrick, 2015<i>b</i>)
;
_computing_structure_solution
;
SHELXT (Sheldrick, 2015<i>a</i>)
;
_diffrn_ambient_temperature 298(2)
_diffrn_measured_fraction_theta_full 0.998
_diffrn_measured_fraction_theta_max 0.998
_diffrn_measurement_device_type 'Bruker D8 Quest Photon 3 CCD'
_diffrn_measurement_method '\f and \w scans'
_diffrn_radiation_type MoK\a
_diffrn_radiation_wavelength 0.71073
_diffrn_reflns_av_R_equivalents 0.0582
_diffrn_reflns_av_unetI/netI 0.0186
_diffrn_reflns_limit_h_max 21
_diffrn_reflns_limit_h_min -21
_diffrn_reflns_limit_k_max 21
_diffrn_reflns_limit_k_min -21
_diffrn_reflns_limit_l_max 16
_diffrn_reflns_limit_l_min -16
_diffrn_reflns_number 18814
_diffrn_reflns_theta_full 25.242
_diffrn_reflns_theta_max 25.499
_diffrn_reflns_theta_min 2.283
_diffrn_source 'Incoatec I\mS'
_exptl_absorpt_coefficient_mu 13.903
_exptl_absorpt_correction_T_max 1.0000
_exptl_absorpt_correction_T_min 0.8487
_exptl_absorpt_correction_type multi-scan
_exptl_absorpt_process_details
;
(<i>SADABS</i>; Krause <i>et al.</i>, 2015)
;
_exptl_crystal_colour green
_exptl_crystal_density_diffrn 3.313
_exptl_crystal_description block
_exptl_crystal_F_000 3968
_exptl_crystal_size_max 0.089
_exptl_crystal_size_mid 0.071
_exptl_crystal_size_min 0.051
_refine_diff_density_max 2.373
_refine_diff_density_min -4.120
_refine_ls_extinction_method none
_refine_ls_goodness_of_fit_ref 1.120
_refine_ls_hydrogen_treatment undef
_refine_ls_matrix_type full
_refine_ls_number_parameters 98
_refine_ls_number_reflns 1105
_refine_ls_number_restraints 30
_refine_ls_restrained_S_all 1.108
_refine_ls_R_factor_all 0.0663
_refine_ls_R_factor_gt 0.0632
_refine_ls_shift/su_max 0.000
_refine_ls_shift/su_mean 0.000
_refine_ls_structure_factor_coef Fsqd
_refine_ls_weighting_details 'w=1/[\s^2^(Fo^2^)+(0.0661P)^2^+335.4492P] where P=(Fo^2^+2Fc^2^)/3'
_refine_ls_weighting_scheme calc
_refine_ls_wR_factor_gt 0.1623
_refine_ls_wR_factor_ref 0.1644
_reflns_number_gt 1048
_reflns_number_total 1105
_reflns_threshold_expression 'I > 2\s(I)'
_cod_data_source_file wm5786.cif
_cod_data_source_block I
_cod_original_cell_volume 4291.2(15)
_cod_database_code 2313049
_shelx_space_group_comment
;
The symmetry employed for this shelxl refinement is uniquely defined
by the following loop, which should always be used as a source of
symmetry information in preference to the above space-group names.
They are only intended as comments.
;
_shelx_estimated_absorpt_t_min 0.371
_shelx_estimated_absorpt_t_max 0.537

loop_
_space_group_symop_operation_xyz
'x, y, z'
'-x, -y, z'
'-y, x, z'
'y, -x, z'
'-x, y, -z+1/2'
'x, -y, -z+1/2'
'y, x, -z+1/2'
'-y, -x, -z+1/2'
'x+1/2, y+1/2, z+1/2'
'-x+1/2, -y+1/2, z+1/2'
'-y+1/2, x+1/2, z+1/2'
'y+1/2, -x+1/2, z+1/2'
'-x+1/2, y+1/2, -z+1'
'x+1/2, -y+1/2, -z+1'
'y+1/2, x+1/2, -z+1'
'-y+1/2, -x+1/2, -z+1'
'-x, -y, -z'
'x, y, -z'
'y, -x, -z'
'-y, x, -z'
'x, -y, z-1/2'
'-x, y, z-1/2'
'-y, -x, z-1/2'
'y, x, z-1/2'
'-x+1/2, -y+1/2, -z+1/2'
'x+1/2, y+1/2, -z+1/2'
'y+1/2, -x+1/2, -z+1/2'
'-y+1/2, x+1/2, -z+1/2'
'x+1/2, -y+1/2, z'
'-x+1/2, y+1/2, z'
'-y+1/2, -x+1/2, z'
'y+1/2, x+1/2, z'

loop_
_atom_site_type_symbol
_atom_site_label
_atom_site_fract_x
_atom_site_fract_y
_atom_site_fract_z
_atom_site_U_iso_or_equiv
_atom_site_adp_type
_atom_site_calc_flag
_atom_site_occupancy
_atom_site_disorder_assembly
_atom_site_disorder_group
Rb Rb1 0.000000 0.000000 0.000000 0.0186(6) Uani d 1 . .
Rb Rb2 -0.17521(7) 0.32479(7) 0.26679(11) 0.0245(4) Uani d 1 . .
Rb Rb3 0.00646(12) 0.27062(11) 0.500000 0.0417(6) Uani d 1 . .
Cu Cu1 0.15292(11) 0.000000 0.250000 0.0137(4) Uani d 1 . .
Cu Cu2 -0.23588(10) 0.26412(10) 0.000000 0.0119(6) Uani d 1 . .
P P1 -0.14115(13) 0.13979(13) 0.39130(16) 0.0065(5) Uani d 1 . .
O O1 -0.1038(5) 0.1476(5) 0.500000 0.0084(18) Uani d 1 . .
O O2 -0.0891(4) 0.1826(4) 0.3239(5) 0.0121(14) Uani d 1 . .
O O3 -0.1760(4) 0.2182(4) 0.1034(5) 0.0164(16) Uani d 1 . .
O O4 -0.1452(4) 0.0559(4) 0.3735(5) 0.0151(15) Uani d 1 . .
Cl Cl1 0.000000 0.000000 0.250000 0.0250(16) Uani d 1 . .
Cl Cl2 -0.1533(4) 0.3467(4) 0.500000 0.0455(18) Uani d 1 . .
Cl Cl3A 0.500000 0.000000 0.118(11) 0.107(8) Uani d 0.1667 . .
Cl Cl3D 0.500000 0.000000 0.275(6) 0.110(8) Uani d 0.1667 . .
Cl Cl3B 0.500000 0.000000 0.388(6) 0.108(8) Uani d 0.3333 . .
Cl Cl3C 0.500000 0.000000 0.500000 0.118(8) Uani d 0.6666 . .
Cl Cl4 0.3563(17) 0.000000 0.250000 0.135(10) Uani d 0.5 . .
Na Na1 0.5772(9) 0.0772(9) 0.399(3) 0.102(11) Uani d 0.5 . .

loop_
_atom_site_aniso_label
_atom_site_aniso_U_11
_atom_site_aniso_U_22
_atom_site_aniso_U_33
_atom_site_aniso_U_12
_atom_site_aniso_U_13
_atom_site_aniso_U_23
Rb1 0.0196(9) 0.0196(9) 0.0166(13) 0.000 0.000 0.000
Rb2 0.0275(6) 0.0275(6) 0.0186(8) 0.0074(6) -0.0047(5) -0.0047(5)
Rb3 0.0376(11) 0.0346(10) 0.0528(12) 0.0058(8) 0.000 0.000
Cu1 0.0295(10) 0.0083(8) 0.0033(7) 0.000 0.000 0.0002(6)
Cu2 0.0168(8) 0.0168(8) 0.0020(10) 0.0113(10) 0.000 0.000
P1 0.0089(12) 0.0081(12) 0.0024(10) 0.0024(8) 0.0001(9) -0.0002(9)
O1 0.010(5) 0.013(5) 0.002(4) 0.002(4) 0.000 0.000
O2 0.014(3) 0.013(3) 0.009(3) 0.004(3) 0.001(3) 0.003(3)
O3 0.033(4) 0.011(3) 0.005(3) 0.010(3) -0.001(3) -0.002(3)
O4 0.027(4) 0.011(3) 0.007(3) -0.002(3) -0.004(3) -0.003(3)
Cl1 0.024(2) 0.024(2) 0.027(4) 0.000 0.000 0.000
Cl2 0.058(3) 0.058(3) 0.020(3) 0.014(4) 0.000 0.000
Cl3A 0.107(10) 0.107(10) 0.106(16) -0.082(16) 0.000 0.000
Cl3D 0.110(10) 0.110(10) 0.109(15) -0.080(15) 0.000 0.000
Cl3B 0.108(10) 0.108(10) 0.106(15) -0.083(14) 0.000 0.000
Cl3C 0.120(10) 0.120(10) 0.115(15) -0.072(14) 0.000 0.000
Cl4 0.25(3) 0.025(6) 0.130(17) 0.000 0.000 -0.021(9)
Na1 0.047(7) 0.047(7) 0.21(3) 0.006(9) 0.006(12) 0.006(12)

loop_
_atom_type_symbol
_atom_type_description
_atom_type_scat_dispersion_real
_atom_type_scat_dispersion_imag
_atom_type_scat_source
Cl Cl 0.1484 0.1585 'International Tables Vol C Tables 4.2.6.8 and 6.1.1.4'
Na Na 0.0362 0.0249 'International Tables Vol C Tables 4.2.6.8 and 6.1.1.4'
O O 0.0106 0.0060 'International Tables Vol C Tables 4.2.6.8 and 6.1.1.4'
P P 0.1023 0.0942 'International Tables Vol C Tables 4.2.6.8 and 6.1.1.4'
Rb Rb -0.9393 2.9676 'International Tables Vol C Tables 4.2.6.8 and 6.1.1.4'
Cu Cu 0.3201 1.2651 'International Tables Vol C Tables 4.2.6.8 and 6.1.1.4'

loop_
_geom_angle_atom_site_label_1
_geom_angle_atom_site_label_2
_geom_angle_atom_site_label_3
_geom_angle_site_symmetry_1
_geom_angle_site_symmetry_3
_geom_angle
_geom_angle_publ_flag
O1 Rb1 O1 21 5 180.0(3) ?
O1 Rb1 O1 21 23 90.0 ?
O1 Rb1 O1 5 23 90.0 ?
O1 Rb1 O1 21 7 90.0 ?
O1 Rb1 O1 5 7 90.0 ?
O1 Rb1 O1 23 7 180.0(3) ?
O1 Rb1 O4 21 21 44.93(16) ?
O1 Rb1 O4 5 21 135.07(16) ?
O1 Rb1 O4 23 21 61.70(18) ?
O1 Rb1 O4 7 21 118.30(18) ?
O1 Rb1 O4 21 5 135.07(16) ?
O1 Rb1 O4 5 5 44.93(16) ?
O1 Rb1 O4 23 5 118.30(18) ?
O1 Rb1 O4 7 5 61.70(18) ?
O4 Rb1 O4 21 5 180.0(3) ?
O1 Rb1 O4 21 24 61.70(18) ?
O1 Rb1 O4 5 24 118.30(18) ?
O1 Rb1 O4 23 24 135.07(16) ?
O1 Rb1 O4 7 24 44.93(16) ?
O4 Rb1 O4 21 24 74.10(11) ?
O4 Rb1 O4 5 24 105.90(11) ?
O1 Rb1 O4 21 8 118.30(18) ?
O1 Rb1 O4 5 8 61.70(18) ?
O1 Rb1 O4 23 8 44.93(16) ?
O1 Rb1 O4 7 8 135.07(16) ?
O4 Rb1 O4 21 8 105.90(11) ?
O4 Rb1 O4 5 8 74.10(11) ?
O4 Rb1 O4 24 8 180.0(3) ?
O1 Rb1 O4 21 22 135.07(16) ?
O1 Rb1 O4 5 22 44.93(16) ?
O1 Rb1 O4 23 22 118.30(18) ?
O1 Rb1 O4 7 22 61.70(18) ?
O4 Rb1 O4 21 22 116.9(2) ?
O4 Rb1 O4 5 22 63.1(2) ?
O4 Rb1 O4 24 22 74.10(11) ?
O4 Rb1 O4 8 22 105.90(11) ?
O1 Rb1 O4 21 6 44.93(16) ?
O1 Rb1 O4 5 6 135.07(16) ?
O1 Rb1 O4 23 6 61.70(18) ?
O1 Rb1 O4 7 6 118.30(18) ?
O4 Rb1 O4 21 6 63.1(2) ?
O4 Rb1 O4 5 6 116.9(2) ?
O4 Rb1 O4 24 6 105.90(11) ?
O4 Rb1 O4 8 6 74.10(11) ?
O4 Rb1 O4 22 6 180.0(3) ?
O1 Rb1 O4 21 23 118.30(18) ?
O1 Rb1 O4 5 23 61.70(18) ?
O1 Rb1 O4 23 23 44.93(16) ?
O1 Rb1 O4 7 23 135.07(16) ?
O4 Rb1 O4 21 23 74.10(11) ?
O4 Rb1 O4 5 23 105.90(11) ?
O4 Rb1 O4 24 23 116.9(2) ?
O4 Rb1 O4 8 23 63.1(2) ?
O4 Rb1 O4 22 23 74.10(11) ?
O4 Rb1 O4 6 23 105.90(11) ?
O1 Rb1 O4 21 7 61.70(18) ?
O1 Rb1 O4 5 7 118.30(18) ?
O1 Rb1 O4 23 7 135.07(16) ?
O1 Rb1 O4 7 7 44.93(16) ?
O4 Rb1 O4 21 7 105.90(11) ?
O4 Rb1 O4 5 7 74.10(11) ?
O4 Rb1 O4 24 7 63.1(2) ?
O4 Rb1 O4 8 7 116.9(2) ?
O4 Rb1 O4 22 7 105.90(11) ?
O4 Rb1 O4 6 7 74.10(11) ?
O4 Rb1 O4 23 7 180.0(3) ?
O3 Rb2 O3 . 32_455 54.6(3) ?
O3 Rb2 O2 . . 69.62(18) ?
O3 Rb2 O2 32_455 . 120.9(2) ?
O3 Rb2 O2 . 32_455 120.9(2) ?
O3 Rb2 O2 32_455 32_455 69.62(18) ?
O2 Rb2 O2 . 32_455 140.1(3) ?
O3 Rb2 Cl4 . 3 93.8(4) ?
O3 Rb2 Cl4 32_455 3 126.05(16) ?
O2 Rb2 Cl4 . 3 70.8(5) ?
O2 Rb2 Cl4 32_455 3 137.9(5) ?
O3 Rb2 Cl4 . 26_455 126.05(16) ?
O3 Rb2 Cl4 32_455 26_455 93.8(4) ?
O2 Rb2 Cl4 . 26_455 137.9(5) ?
O2 Rb2 Cl4 32_455 26_455 70.8(5) ?
Cl4 Rb2 Cl4 3 26_455 69.4(11) ?
O3 Rb2 Cl2 . . 145.72(17) ?
O3 Rb2 Cl2 32_455 . 145.71(17) ?
O2 Rb2 Cl2 . . 78.02(13) ?
O2 Rb2 Cl2 32_455 . 78.02(13) ?
Cl4 Rb2 Cl2 3 . 85.87(15) ?
Cl4 Rb2 Cl2 26_455 . 85.87(15) ?
O3 Rb2 O3 . 8 82.8(2) ?
O3 Rb2 O3 32_455 8 104.37(17) ?
O2 Rb2 O3 . 8 46.45(17) ?
O2 Rb2 O3 32_455 8 94.48(18) ?
Cl4 Rb2 O3 3 8 114.3(5) ?
Cl4 Rb2 O3 26_455 8 151.18(16) ?
Cl2 Rb2 O3 . 8 66.49(19) ?
O3 Rb2 O3 . 25_455 104.37(17) ?
O3 Rb2 O3 32_455 25_455 82.8(2) ?
O2 Rb2 O3 . 25_455 94.48(18) ?
O2 Rb2 O3 32_455 25_455 46.45(17) ?
Cl4 Rb2 O3 3 25_455 151.18(16) ?
Cl4 Rb2 O3 26_455 25_455 114.3(5) ?
Cl2 Rb2 O3 . 25_455 66.49(19) ?
O3 Rb2 O3 8 25_455 48.2(2) ?
O3 Rb2 Na1 . 25 80.6(5) ?
O3 Rb2 Na1 32_455 25 80.6(5) ?
O2 Rb2 Na1 . 25 109.88(13) ?
O2 Rb2 Na1 32_455 25 109.88(13) ?
Cl4 Rb2 Na1 3 25 49.1(5) ?
Cl4 Rb2 Na1 26_455 25 49.1(5) ?
Cl2 Rb2 Na1 . 25 122.1(6) ?
O3 Rb2 Na1 8 25 155.17(18) ?
O3 Rb2 Na1 25_455 25 155.17(18) ?
O3 Rb2 P1 . . 76.40(14) ?
O3 Rb2 P1 32_455 . 116.12(17) ?
O2 Rb2 P1 . . 22.79(13) ?
O2 Rb2 P1 32_455 . 117.55(14) ?
Cl4 Rb2 P1 3 . 91.6(5) ?
Cl4 Rb2 P1 26_455 . 150.1(3) ?
Cl2 Rb2 P1 . . 69.35(11) ?
O3 Rb2 P1 8 . 23.75(12) ?
O3 Rb2 P1 25_455 . 71.69(13) ?
Na1 Rb2 P1 25 . 132.57(4) ?
O3 Rb2 P1 . 32_455 116.12(17) ?
O3 Rb2 P1 32_455 32_455 76.40(14) ?
O2 Rb2 P1 . 32_455 117.55(14) ?
O2 Rb2 P1 32_455 32_455 22.79(13) ?
Cl4 Rb2 P1 3 32_455 150.1(3) ?
Cl4 Rb2 P1 26_455 32_455 91.6(5) ?
Cl2 Rb2 P1 . 32_455 69.35(11) ?
O3 Rb2 P1 8 32_455 71.69(13) ?
O3 Rb2 P1 25_455 32_455 23.75(12) ?
Na1 Rb2 P1 25 32_455 132.57(4) ?
P1 Rb2 P1 . 32_455 94.86(8) ?
O1 Rb3 O4 . 4 68.6(2) ?
O1 Rb3 O4 . 19_556 68.6(2) ?
O4 Rb3 O4 4 19_556 70.6(3) ?
O1 Rb3 Cl2 . . 73.6(2) ?
O4 Rb3 Cl2 4 . 126.64(18) ?
O4 Rb3 Cl2 19_556 . 126.64(18) ?
O1 Rb3 Na1 . 19_566 150.6(5) ?
O4 Rb3 Na1 4 19_566 138.7(4) ?
O4 Rb3 Na1 19_556 19_566 105.8(6) ?
Cl2 Rb3 Na1 . 19_566 89.5(4) ?
O1 Rb3 Na1 . 4_565 150.6(5) ?
O4 Rb3 Na1 4 4_565 105.8(6) ?
O4 Rb3 Na1 19_556 4_565 138.7(4) ?
Cl2 Rb3 Na1 . 4_565 89.5(4) ?
Na1 Rb3 Na1 19_566 4_565 48.9(12) ?
O1 Rb3 O2 . 18_556 45.94(12) ?
O4 Rb3 O2 4 18_556 102.02(18) ?
O4 Rb3 O2 19_556 18_556 51.76(18) ?
Cl2 Rb3 O2 . 18_556 74.91(16) ?
Na1 Rb3 O2 19_566 18_556 107.0(6) ?
Na1 Rb3 O2 4_565 18_556 152.2(6) ?
O1 Rb3 O2 . . 45.94(12) ?
O4 Rb3 O2 4 . 51.76(18) ?
O4 Rb3 O2 19_556 . 102.03(18) ?
Cl2 Rb3 O2 . . 74.91(16) ?
Na1 Rb3 O2 19_566 . 152.1(6) ?
Na1 Rb3 O2 4_565 . 107.0(6) ?
O2 Rb3 O2 18_556 . 91.4(2) ?
O1 Rb3 O3 . 22_556 112.5(2) ?
O4 Rb3 O3 4 22_556 76.46(18) ?
O4 Rb3 O3 19_556 22_556 45.57(18) ?
Cl2 Rb3 O3 . 22_556 154.91(12) ?
Na1 Rb3 O3 19_566 22_556 73.8(4) ?
Na1 Rb3 O3 4_565 22_556 93.1(4) ?
O2 Rb3 O3 18_556 22_556 91.89(17) ?
O2 Rb3 O3 . 22_556 127.56(17) ?
O1 Rb3 O3 . 5 112.5(2) ?
O4 Rb3 O3 4 5 45.57(18) ?
O4 Rb3 O3 19_556 5 76.46(18) ?
Cl2 Rb3 O3 . 5 154.91(13) ?
Na1 Rb3 O3 19_566 5 93.1(4) ?
Na1 Rb3 O3 4_565 5 73.8(4) ?
O2 Rb3 O3 18_556 5 127.56(17) ?
O2 Rb3 O3 . 5 91.89(17) ?
O3 Rb3 O3 22_556 5 47.5(2) ?
O1 Rb3 P1 . 19_556 87.92(17) ?
O4 Rb3 P1 4 19_556 63.49(14) ?
O4 Rb3 P1 19_556 19_556 23.96(14) ?
Cl2 Rb3 P1 . 19_556 150.05(11) ?
Na1 Rb3 P1 19_566 19_556 96.1(5) ?
Na1 Rb3 P1 4_565 19_556 116.2(4) ?
O2 Rb3 P1 18_556 19_556 75.31(12) ?
O2 Rb3 P1 . 19_556 108.96(12) ?
O3 Rb3 P1 22_556 19_556 24.64(12) ?
O3 Rb3 P1 5 19_556 54.33(12) ?
O1 Rb3 P1 . 4 87.92(17) ?
O4 Rb3 P1 4 4 23.96(14) ?
O4 Rb3 P1 19_556 4 63.49(14) ?
Cl2 Rb3 P1 . 4 150.05(11) ?
Na1 Rb3 P1 19_566 4 116.2(4) ?
Na1 Rb3 P1 4_565 4 96.1(5) ?
O2 Rb3 P1 18_556 4 108.96(12) ?
O2 Rb3 P1 . 4 75.31(12) ?
O3 Rb3 P1 22_556 4 54.33(12) ?
O3 Rb3 P1 5 4 24.64(12) ?
P1 Rb3 P1 19_556 4 47.69(8) ?
O4 Cu1 O4 5 2 171.8(5) ?
O4 Cu1 O2 5 4 92.2(3) ?
O4 Cu1 O2 2 4 90.0(3) ?
O4 Cu1 O2 5 7 90.0(3) ?
O4 Cu1 O2 2 7 92.2(3) ?
O2 Cu1 O2 4 7 148.5(4) ?
O4 Cu1 Cl1 5 . 85.9(2) ?
O4 Cu1 Cl1 2 . 85.9(2) ?
O2 Cu1 Cl1 4 . 105.8(2) ?
O2 Cu1 Cl1 7 . 105.8(2) ?
O4 Cu1 Rb3 5 19_556 141.1(2) ?
O4 Cu1 Rb3 2 19_556 45.3(2) ?
O2 Cu1 Rb3 4 19_556 56.4(2) ?
O2 Cu1 Rb3 7 19_556 105.5(2) ?
Cl1 Cu1 Rb3 . 19_556 121.90(3) ?
O4 Cu1 Rb3 5 7 45.3(2) ?
O4 Cu1 Rb3 2 7 141.1(2) ?
O2 Cu1 Rb3 4 7 105.5(2) ?
O2 Cu1 Rb3 7 7 56.4(2) ?
Cl1 Cu1 Rb3 . 7 121.90(3) ?
Rb3 Cu1 Rb3 19_556 7 116.19(7) ?
O3 Cu2 O3 . 32_455 87.1(4) ?
O3 Cu2 O3 . 15_454 169.6(5) ?
O3 Cu2 O3 32_455 15_454 92.0(4) ?
O3 Cu2 O3 . 18 92.0(4) ?
O3 Cu2 O3 32_455 18 169.6(5) ?
O3 Cu2 O3 15_454 18 87.1(4) ?
O3 Cu2 Cl2 . 25_455 95.2(2) ?
O3 Cu2 Cl2 32_455 25_455 95.2(2) ?
O3 Cu2 Cl2 15_454 25_455 95.2(2) ?
O3 Cu2 Cl2 18 25_455 95.2(2) ?
O2 P1 O4 . . 115.7(4) ?
O2 P1 O3 . 8 111.7(4) ?
O4 P1 O3 . 8 112.6(4) ?
O2 P1 O1 . . 104.4(4) ?
O4 P1 O1 . . 104.4(4) ?
O3 P1 O1 8 . 107.0(4) ?
O2 P1 Rb3 . 3 165.7(3) ?
O4 P1 Rb3 . 3 52.2(3) ?
O3 P1 Rb3 8 3 71.6(3) ?
O1 P1 Rb3 . 3 87.3(3) ?
O2 P1 Rb2 . . 52.0(3) ?
O4 P1 Rb2 . . 142.1(3) ?
O3 P1 Rb2 8 . 60.1(3) ?
O1 P1 Rb2 . . 113.3(3) ?
Rb3 P1 Rb2 3 . 130.91(8) ?
O2 P1 Rb3 . . 59.7(3) ?
O4 P1 Rb3 . . 134.2(3) ?
O3 P1 Rb3 8 . 110.2(3) ?
O1 P1 Rb3 . . 46.6(3) ?
Rb3 P1 Rb3 3 . 133.35(7) ?
Rb2 P1 Rb3 . . 75.25(6) ?
O2 P1 Rb1 . 5 99.0(3) ?
O4 P1 Rb1 . 5 56.6(3) ?
O3 P1 Rb1 8 5 148.4(3) ?
O1 P1 Rb1 . 5 55.9(3) ?
Rb3 P1 Rb1 3 5 80.63(5) ?
Rb2 P1 Rb1 . 5 148.13(8) ?
Rb3 P1 Rb1 . 5 78.33(5) ?
O2 P1 Rb2 . 25_455 96.0(3) ?
O4 P1 Rb2 . 25_455 91.9(3) ?
O3 P1 Rb2 8 25_455 37.8(3) ?
O1 P1 Rb2 . 25_455 144.6(3) ?
Rb3 P1 Rb2 3 25_455 78.18(6) ?
Rb2 P1 Rb2 . 25_455 58.99(5) ?
Rb3 P1 Rb2 . 25_455 132.91(7) ?
Rb1 P1 Rb2 5 25_455 148.52(7) ?
P1 O1 P1 18_556 . 130.2(6) ?
P1 O1 Rb3 18_556 . 109.9(3) ?
P1 O1 Rb3 . . 109.9(3) ?
P1 O1 Rb1 18_556 5 99.6(3) ?
P1 O1 Rb1 . 5 99.6(3) ?
Rb3 O1 Rb1 . 5 103.0(3) ?
P1 O2 Cu1 . 3 132.3(4) ?
P1 O2 Rb2 . . 105.2(3) ?
Cu1 O2 Rb2 3 . 120.3(3) ?
P1 O2 Rb3 . . 97.2(3) ?
Cu1 O2 Rb3 3 . 94.3(2) ?
Rb2 O2 Rb3 . . 92.62(18) ?
P1 O3 Cu2 8 . 130.6(4) ?
P1 O3 Rb2 8 . 123.6(4) ?
Cu2 O3 Rb2 . . 105.7(3) ?
P1 O3 Rb2 8 25_455 96.2(3) ?
Cu2 O3 Rb2 . 25_455 92.1(3) ?
Rb2 O3 Rb2 . 25_455 75.63(17) ?
P1 O3 Rb3 8 5 83.8(3) ?
Cu2 O3 Rb3 . 5 94.5(3) ?
Rb2 O3 Rb3 . 5 97.1(2) ?
Rb2 O3 Rb3 25_455 5 171.3(2) ?
P1 O4 Cu1 . 2 130.1(4) ?
P1 O4 Rb3 . 3 103.9(4) ?
Cu1 O4 Rb3 2 3 106.7(3) ?
P1 O4 Rb1 . 5 100.5(3) ?
Cu1 O4 Rb1 2 5 110.3(3) ?
Rb3 O4 Rb1 3 5 102.07(19) ?
Cu1 Cl1 Cu1 . 4 90.0 ?
Cu1 Cl1 Cu1 . 3 90.0 ?
Cu1 Cl1 Cu1 4 3 180.0 ?
Cu1 Cl1 Cu1 . 2 180.0 ?
Cu1 Cl1 Cu1 4 2 90.0 ?
Cu1 Cl1 Cu1 3 2 90.0 ?
Cu1 Cl1 Rb1 . . 90.0 ?
Cu1 Cl1 Rb1 4 . 90.0 ?
Cu1 Cl1 Rb1 3 . 90.0 ?
Cu1 Cl1 Rb1 2 . 90.0 ?
Cu1 Cl1 Rb1 . 5 90.0 ?
Cu1 Cl1 Rb1 4 5 90.0 ?
Cu1 Cl1 Rb1 3 5 90.0 ?
Cu1 Cl1 Rb1 2 5 90.0 ?
Rb1 Cl1 Rb1 . 5 180.0 ?
Rb3 Cl2 Rb3 15_455 . 141.0(3) ?
Rb3 Cl2 Rb2 15_455 . 93.32(3) ?
Rb3 Cl2 Rb2 . . 93.32(3) ?
Rb3 Cl2 Rb2 15_455 18_556 93.32(3) ?
Rb3 Cl2 Rb2 . 18_556 93.32(3) ?
Rb2 Cl2 Rb2 . 18_556 160.0(3) ?
Cl3B Cl3A Cl3D 27 27 180.00(4) ?
Cl3B Cl3A Cl3C 27 11_544 0.00(2) ?
Cl3D Cl3A Cl3C 27 11_544 180.0 ?
Cl3B Cl3A Na1 27 28_545 83(4) ?
Cl3D Cl3A Na1 27 28_545 97(4) ?
Cl3C Cl3A Na1 11_544 28_545 83(4) ?
Cl3B Cl3A Na1 27 27 83(4) ?
Cl3D Cl3A Na1 27 27 97(4) ?
Cl3C Cl3A Na1 11_544 27 83(4) ?
Na1 Cl3A Na1 28_545 27 166(9) ?
Cl3B Cl3A Cl3D 27 . 180.00(3) ?
Cl3D Cl3A Cl3D 27 . 0.000(3) ?
Cl3C Cl3A Cl3D 11_544 . 180.0 ?
Na1 Cl3A Cl3D 28_545 . 97(4) ?
Na1 Cl3A Cl3D 27 . 97(4) ?
Cl3D Cl3D Cl3A 27 27 180.00(2) ?
Cl3D Cl3D Cl3B 27 . 180.000(12) ?
Cl3A Cl3D Cl3B 27 . 0.000(11) ?
Cl3D Cl3D Cl3A 27 . 0.000(13) ?
Cl3A Cl3D Cl3A 27 . 180.0 ?
Cl3B Cl3D Cl3A . . 180.000(16) ?
Cl3D Cl3D Cl3B 27 27 0.000(10) ?
Cl3A Cl3D Cl3B 27 27 180.000(16) ?
Cl3B Cl3D Cl3B . 27 180.0 ?
Cl3A Cl3D Cl3B . 27 0.000(3) ?
Cl3D Cl3D Na1 27 2_655 130.5(16) ?
Cl3A Cl3D Na1 27 2_655 49.5(16) ?
Cl3B Cl3D Na1 . 2_655 49.5(16) ?
Cl3A Cl3D Na1 . 2_655 130.5(16) ?
Cl3B Cl3D Na1 27 2_655 130.5(16) ?
Cl3D Cl3D Na1 27 . 130.5(16) ?
Cl3A Cl3D Na1 27 . 49.5(16) ?
Cl3B Cl3D Na1 . . 49.5(16) ?
Cl3A Cl3D Na1 . . 130.5(16) ?
Cl3B Cl3D Na1 27 . 130.5(16) ?
Na1 Cl3D Na1 2_655 . 99(3) ?
Cl3D Cl3D Na1 27 28_545 39.6(11) ?
Cl3A Cl3D Na1 27 28_545 140.4(11) ?
Cl3B Cl3D Na1 . 28_545 140.4(11) ?
Cl3A Cl3D Na1 . 28_545 39.6(11) ?
Cl3B Cl3D Na1 27 28_545 39.6(11) ?
Na1 Cl3D Na1 2_655 28_545 120.0(9) ?
Na1 Cl3D Na1 . 28_545 120.0(9) ?
Cl3D Cl3D Na1 27 27 39.6(11) ?
Cl3A Cl3D Na1 27 27 140.4(11) ?
Cl3B Cl3D Na1 . 27 140.4(11) ?
Cl3A Cl3D Na1 . 27 39.6(11) ?
Cl3B Cl3D Na1 27 27 39.6(11) ?
Na1 Cl3D Na1 2_655 27 120.0(9) ?
Na1 Cl3D Na1 . 27 120.0(9) ?
Na1 Cl3D Na1 28_545 27 79(2) ?
Cl3A Cl3B Cl3C 27 . 180.00(19) ?
Cl3A Cl3B Cl3D 27 . 0.0(2) ?
Cl3C Cl3B Cl3D . . 180.000(12) ?
Cl3A Cl3B Na1 27 2_655 94(3) ?
Cl3C Cl3B Na1 . 2_655 86(2) ?
Cl3D Cl3B Na1 . 2_655 94(2) ?
Cl3A Cl3B Na1 27 . 94(2) ?
Cl3C Cl3B Na1 . . 86(2) ?
Cl3D Cl3B Na1 . . 94(2) ?
Na1 Cl3B Na1 2_655 . 172(5) ?
Cl3A Cl3B Cl3D 27 27 0.0(2) ?
Cl3C Cl3B Cl3D . 27 180.000(11) ?
Cl3D Cl3B Cl3D . 27 0.000(3) ?
Na1 Cl3B Cl3D 2_655 27 94(2) ?
Na1 Cl3B Cl3D . 27 94(2) ?
Cl3B Cl3C Cl3A . 27 0.000(6) ?
Cl3B Cl3C Cl3A . 11_545 180.00(3) ?
Cl3A Cl3C Cl3A 27 11_545 180.000(16) ?
Cl3B Cl3C Na1 . 18_556 124.9(8) ?
Cl3A Cl3C Na1 27 18_556 124.9(8) ?
Cl3A Cl3C Na1 11_545 18_556 55.1(8) ?
Cl3B Cl3C Na1 . 2_655 55.1(8) ?
Cl3A Cl3C Na1 27 2_655 55.1(8) ?
Cl3A Cl3C Na1 11_545 2_655 124.9(8) ?
Na1 Cl3C Na1 18_556 2_655 180.0(6) ?
Cl3B Cl3C Na1 . 17_656 124.9(8) ?
Cl3A Cl3C Na1 27 17_656 124.9(8) ?
Cl3A Cl3C Na1 11_545 17_656 55.1(8) ?
Na1 Cl3C Na1 18_556 17_656 110.1(17) ?
Na1 Cl3C Na1 2_655 17_656 69.9(17) ?
Cl3B Cl3C Na1 . . 55.1(8) ?
Cl3A Cl3C Na1 27 . 55.1(8) ?
Cl3A Cl3C Na1 11_545 . 124.9(8) ?
Na1 Cl3C Na1 18_556 . 69.9(17) ?
Na1 Cl3C Na1 2_655 . 110.1(17) ?
Na1 Cl3C Na1 17_656 . 180.0 ?
Na1 Cl4 Na1 2_655 28_545 128.1(15) ?
Na1 Cl4 Rb2 2_655 26_545 68.3(5) ?
Na1 Cl4 Rb2 28_545 26_545 121.6(6) ?
Na1 Cl4 Rb2 2_655 4 121.6(6) ?
Na1 Cl4 Rb2 28_545 4 68.3(5) ?
Rb2 Cl4 Rb2 26_545 4 159.7(11) ?
Na1 Cl4 Rb3 2_655 7 150.6(5) ?
Na1 Cl4 Rb3 28_545 7 59.3(5) ?
Rb2 Cl4 Rb3 26_545 7 83.9(3) ?
Rb2 Cl4 Rb3 4 7 87.8(3) ?
Na1 Cl4 Rb3 2_655 19_556 59.3(5) ?
Na1 Cl4 Rb3 28_545 19_556 150.6(5) ?
Rb2 Cl4 Rb3 26_545 19_556 87.8(3) ?
Rb2 Cl4 Rb3 4 19_556 83.9(3) ?
Rb3 Cl4 Rb3 7 19_556 131.2(8) ?
Cl3B Na1 Cl3A . 27 3(6) ?
Cl3B Na1 Cl3C . . 39(2) ?
Cl3A Na1 Cl3C 27 . 42(4) ?
Cl3B Na1 Cl3D . . 36(3) ?
Cl3A Na1 Cl3D 27 . 34(5) ?
Cl3C Na1 Cl3D . . 75.5(15) ?
Cl3B Na1 Cl4 . 2_655 84(2) ?
Cl3A Na1 Cl4 27 2_655 82(3) ?
Cl3C Na1 Cl4 . 2_655 112.6(8) ?
Cl3D Na1 Cl4 . 2_655 58.7(12) ?
Cl3B Na1 Cl4 . 27 84(2) ?
Cl3A Na1 Cl4 27 27 82(3) ?
Cl3C Na1 Cl4 . 27 112.6(8) ?
Cl3D Na1 Cl4 . 27 58.7(12) ?
Cl4 Na1 Cl4 2_655 27 84.0(13) ?
Cl3B Na1 Na1 . 18_556 94(2) ?
Cl3A Na1 Na1 27 18_556 97(4) ?
Cl3C Na1 Na1 . 18_556 55.1(8) ?
Cl3D Na1 Na1 . 18_556 130.5(16) ?
Cl4 Na1 Na1 2_655 18_556 137.9(6) ?
Cl4 Na1 Na1 27 18_556 137.9(6) ?
Cl3B Na1 Cl3D . 27 46(3) ?
Cl3A Na1 Cl3D 27 27 43(4) ?
Cl3C Na1 Cl3D . 27 85.3(12) ?
Cl3D Na1 Cl3D . 27 10(2) ?
Cl4 Na1 Cl3D 2_655 27 52.9(10) ?
Cl4 Na1 Cl3D 27 27 52.9(10) ?
Na1 Na1 Cl3D 18_556 27 140.4(11) ?
Cl3B Na1 Rb3 . 29 110.0(11) ?
Cl3A Na1 Rb3 27 29 111.1(18) ?
Cl3C Na1 Rb3 . 29 91.1(8) ?
Cl3D Na1 Rb3 . 29 120.4(5) ?
Cl4 Na1 Rb3 2_655 29 153.5(11) ?
Cl4 Na1 Rb3 27 29 75.6(5) ?
Na1 Na1 Rb3 18_556 29 65.5(6) ?
Cl3D Na1 Rb3 27 29 121.2(5) ?
Cl3B Na1 Rb3 . 3_655 110.0(11) ?
Cl3A Na1 Rb3 27 3_655 111.1(18) ?
Cl3C Na1 Rb3 . 3_655 91.1(8) ?
Cl3D Na1 Rb3 . 3_655 120.4(5) ?
Cl4 Na1 Rb3 2_655 3_655 75.6(5) ?
Cl4 Na1 Rb3 27 3_655 153.5(11) ?
Na1 Na1 Rb3 18_556 3_655 65.5(6) ?
Cl3D Na1 Rb3 27 3_655 121.2(5) ?
Rb3 Na1 Rb3 29 3_655 117.5(10) ?
Cl3B Na1 Rb2 . 25 134(3) ?
Cl3A Na1 Rb2 27 25 131(5) ?
Cl3C Na1 Rb2 . 25 172.8(14) ?
Cl3D Na1 Rb2 . 25 97.3(18) ?
Cl4 Na1 Rb2 2_655 25 62.6(7) ?
Cl4 Na1 Rb2 27 25 62.6(7) ?
Na1 Na1 Rb2 18_556 25 132.1(6) ?
Cl3D Na1 Rb2 27 25 87.5(14) ?
Rb3 Na1 Rb2 29 25 92.7(5) ?
Rb3 Na1 Rb2 3_655 25 92.7(5) ?
Cl3B Na1 Na1 . 2_655 4(2) ?
Cl3A Na1 Na1 27 2_655 7(4) ?
Cl3C Na1 Na1 . 2_655 34.9(8) ?
Cl3D Na1 Na1 . 2_655 40.5(16) ?
Cl4 Na1 Na1 2_655 2_655 87.1(7) ?
Cl4 Na1 Na1 27 2_655 87.1(7) ?
Na1 Na1 Na1 18_556 2_655 89.998(3) ?
Cl3D Na1 Na1 27 2_655 50.4(11) ?
Rb3 Na1 Na1 29 2_655 108.2(4) ?
Rb3 Na1 Na1 3_655 2_655 108.2(4) ?
Rb2 Na1 Na1 25 2_655 137.9(6) ?

loop_
_geom_bond_atom_site_label_1
_geom_bond_atom_site_label_2
_geom_bond_site_symmetry_2
_geom_bond_distance
_geom_bond_publ_flag
Rb1 O1 21 3.220(9) ?
Rb1 O1 5 3.220(9) ?
Rb1 O1 23 3.220(9) ?
Rb1 O1 7 3.220(9) ?
Rb1 O4 21 3.257(7) ?
Rb1 O4 5 3.257(7) ?
Rb1 O4 24 3.257(7) ?
Rb1 O4 8 3.257(7) ?
Rb1 O4 22 3.257(7) ?
Rb1 O4 6 3.257(7) ?
Rb1 O4 23 3.257(7) ?
Rb1 O4 7 3.257(7) ?
Rb2 O3 . 2.911(7) ?
Rb2 O3 32_455 2.911(7) ?
Rb2 O2 . 3.064(6) ?
Rb2 O2 32_455 3.064(6) ?
Rb2 Cl4 3 3.184(6) ?
Rb2 Cl4 26_455 3.184(6) ?
Rb2 Cl2 . 3.193(2) ?
Rb2 O3 8 3.271(8) ?
Rb2 O3 25_455 3.271(8) ?
Rb2 Na1 25 3.33(3) ?
Rb2 P1 . 3.752(3) ?
Rb2 P1 32_455 3.752(3) ?
Rb3 O1 . 2.947(10) ?
Rb3 O4 4 2.949(7) ?
Rb3 O4 19_556 2.949(7) ?
Rb3 Cl2 . 3.156(4) ?
Rb3 Na1 19_566 3.289(18) ?
Rb3 Na1 4_565 3.289(18) ?
Rb3 O2 18_556 3.318(7) ?
Rb3 O2 . 3.318(7) ?
Rb3 O3 22_556 3.459(8) ?
Rb3 O3 5 3.459(8) ?
Rb3 P1 19_556 3.625(3) ?
Rb3 P1 4 3.625(3) ?
Cu1 O4 5 1.947(7) y
Cu1 O4 2 1.947(7) y
Cu1 O2 4 1.950(7) y
Cu1 O2 7 1.950(7) y
Cu1 Cl1 . 2.7281(19) y
Cu2 O3 . 1.938(7) y
Cu2 O3 32_455 1.938(7) y
Cu2 O3 15_454 1.938(7) y
Cu2 O3 18 1.938(7) y
Cu2 Cl2 25_455 2.797(9) y
P1 O2 . 1.507(7) y
P1 O4 . 1.516(7) y
P1 O3 8 1.520(7) y
P1 O1 . 1.616(4) y
Cl3A Cl3B 27 0.1(2) ?
Cl3A Cl3D 27 1.43(17) ?
Cl3A Cl3C 11_544 1.60(15) ?
Cl3A Na1 28_545 1.96(3) ?
Cl3A Na1 27 1.96(3) ?
Cl3A Cl3D . 2.12(17) ?
Cl3D Cl3D 27 0.69(16) ?
Cl3D Cl3B . 1.52(11) ?
Cl3D Cl3B 27 2.21(11) ?
Cl3D Na1 2_655 2.56(6) ?
Cl3D Na1 . 2.56(6) ?
Cl3D Na1 28_545 3.05(7) ?
Cl3D Na1 27 3.05(7) ?
Cl3B Cl3C . 1.51(7) ?
Cl3B Na1 2_655 1.95(2) ?
Cl3B Na1 . 1.95(2) ?
Cl3C Na1 18_556 2.38(3) ?
Cl3C Na1 2_655 2.38(3) ?
Cl3C Na1 17_656 2.38(3) ?
Cl3C Na1 . 2.38(3) ?
Cl4 Na1 2_655 2.71(3) ?
Cl4 Na1 28_545 2.71(3) ?
Na1 Na1 18_556 2.72(8) ?
Na1 Na1 2_655 3.90(5) ?
